data_1573006
loop_
_publ_author_name
'Mo, Xuechao'
'Chen, Guohao'
'Li, Yulan'
'Xiao, Biao'
'Chen, Xuefeng'
'Yin, Xiaojun'
'Yang, Chuluo'

_publ_section_title
;
 Enhanced chiroptical activity for narrow deep-blue emission in axial
 chiral frameworks <i>via</i> three-dimensional interlocking.
;
_journal_issue 42
_journal_name_full 'Chemical science'
_journal_page_first 17663
_journal_page_last 17670
_journal_paper_doi 10.1039/d4sc05056h
_journal_volume 15
_journal_year 2024
_chemical_absolute_configuration ad
_chemical_formula_moiety '2(C H2 Cl2), C40 H26 N2'
_chemical_formula_sum 'C42 H30 Cl4 N2'
_chemical_formula_weight 704.48
_space_group_crystal_system orthorhombic
_space_group_IT_number 19
_space_group_name_Hall 'P 2ac 2ab'
_space_group_name_H-M_alt 'P 21 21 21'
_atom_sites_solution_hydrogens geom
_atom_sites_solution_primary dual
_audit_creation_date 2023-06-10
_audit_creation_method
;
Olex2 1.5
(compiled 2022.04.07 svn.rca3783a0 for OlexSys, GUI svn.r6498)
;
_audit_update_record
;
2024-07-23 deposited with the CCDC.	2024-10-04 downloaded from the CCDC.
;
_cell_angle_alpha 90
_cell_angle_beta 90
_cell_angle_gamma 90
_cell_formula_units_Z 4
_cell_length_a 7.8096(2)
_cell_length_b 11.2175(3)
_cell_length_c 38.8558(9)
_cell_measurement_reflns_used 9828
_cell_measurement_temperature 170.00
_cell_measurement_theta_max 68.233
_cell_measurement_theta_min 4.102
_cell_volume 3403.93(15)
_computing_cell_refinement 'SAINT V8.40B (?, 2016)'
_computing_data_reduction 'SAINT V8.40B (?, 2016)'
_computing_molecular_graphics 'Olex2 1.5 (Dolomanov et al., 2009)'
_computing_publication_material 'Olex2 1.5 (Dolomanov et al., 2009)'
_computing_structure_refinement 'SHELXL 2019/2 (Sheldrick, 2015)'
_computing_structure_solution 'SHELXT 2018/2 (Sheldrick, 2018)'
_diffrn_ambient_temperature 170.00
_diffrn_measured_fraction_theta_full 0.990
_diffrn_measured_fraction_theta_max 0.990
_diffrn_measurement_device_type 'Bruker D8 Venture'
_diffrn_measurement_method '\w and \f scans'
_diffrn_radiation_type CuK\a
_diffrn_radiation_wavelength 1.54178
_diffrn_reflns_av_R_equivalents 0.0443
_diffrn_reflns_av_unetI/netI 0.0415
_diffrn_reflns_Laue_measured_fraction_full 0.990
_diffrn_reflns_Laue_measured_fraction_max 0.990
_diffrn_reflns_limit_h_max 9
_diffrn_reflns_limit_h_min -9
_diffrn_reflns_limit_k_max 12
_diffrn_reflns_limit_k_min -13
_diffrn_reflns_limit_l_max 46
_diffrn_reflns_limit_l_min -46
_diffrn_reflns_number 22985
_diffrn_reflns_point_group_measured_fraction_full 0.984
_diffrn_reflns_point_group_measured_fraction_max 0.983
_diffrn_reflns_theta_full 67.679
_diffrn_reflns_theta_max 68.227
_diffrn_reflns_theta_min 4.102
_diffrn_source_current 1.1
_diffrn_source_power 0.05500000000000001
_diffrn_source_voltage 50.0
_exptl_absorpt_coefficient_mu 3.420
_exptl_absorpt_correction_T_max 0.7531
_exptl_absorpt_correction_T_min 0.4160
_exptl_absorpt_correction_type multi-scan
_exptl_absorpt_process_details
;
SADABS-2016/2 (Bruker,2016/2) was used for absorption correction.
wR2(int) was 0.1648 before and 0.0906 after correction.
The Ratio of minimum to maximum transmission is 0.5524.
The \l/2 correction factor is Not present.
;
_exptl_crystal_colour colourless
_exptl_crystal_colour_primary colourless
_exptl_crystal_density_diffrn 1.375
_exptl_crystal_description block
_exptl_crystal_F_000 1456
_exptl_crystal_size_max 0.48
_exptl_crystal_size_mid 0.26
_exptl_crystal_size_min 0.19
_refine_diff_density_max 0.861
_refine_diff_density_min -0.815
_refine_diff_density_rms 0.059
_refine_ls_abs_structure_details
;
 Refined as an inversion twin.
;
_refine_ls_abs_structure_Flack 0.15(3)
_refine_ls_extinction_method none
_refine_ls_goodness_of_fit_ref 1.041
_refine_ls_hydrogen_treatment constr
_refine_ls_matrix_type full
_refine_ls_number_parameters 434
_refine_ls_number_reflns 6152
_refine_ls_number_restraints 0
_refine_ls_restrained_S_all 1.041
_refine_ls_R_factor_all 0.0584
_refine_ls_R_factor_gt 0.0542
_refine_ls_shift/su_max 0.000
_refine_ls_shift/su_mean 0.000
_refine_ls_structure_factor_coef Fsqd
_refine_ls_weighting_details 'w=1/[\s^2^(Fo^2^)+(0.0627P)^2^+3.2500P] where P=(Fo^2^+2Fc^2^)/3'
_refine_ls_weighting_scheme calc
_refine_ls_wR_factor_gt 0.1348
_refine_ls_wR_factor_ref 0.1389
_reflns_Friedel_coverage 0.735
_reflns_Friedel_fraction_full 0.976
_reflns_Friedel_fraction_max 0.975
_reflns_number_gt 5737
_reflns_number_total 6152
_reflns_threshold_expression 'I > 2\s(I)'
_cod_data_source_file d4sc05056h2.cif
_cod_data_source_block cu_230607_r_bcz_ph_0602_0m
_cod_database_code 1573006
_shelx_shelxl_version_number 2019/2
_shelx_space_group_comment
;
The symmetry employed for this shelxl refinement is uniquely defined
by the following loop, which should always be used as a source of
symmetry information in preference to the above space-group names.
They are only intended as comments.
;
_shelx_estimated_absorpt_t_max 0.563
_shelx_estimated_absorpt_t_min 0.291
_olex2_refinement_description
;
1. Twinned data refinement
 Scales: 0.85(3)
 0.15(3)
2. Fixed Uiso
 At 1.2 times of:
  All C(H) groups, All C(H,H) groups
3.a Secondary CH2 refined with riding coordinates:
 C8(H8A,H8B), C1(H1A,H1B), C41(H41A,H41B), C42(H42A,H42B)
3.b Aromatic/amide H refined with riding coordinates:
 C24(H24), C32(H32), C27(H27), C20(H20), C10(H10), C22(H22), C28(H28),
 C30(H30), C37(H37), C23(H23), C29(H29), C40(H40), C38(H38), C13(H13), C6(H6),
 C21(H21), C5(H5), C39(H39), C12(H12), C3(H3), C11(H11), C4(H4)
;
_olex2_submission_special_instructions 'No special instructions were received'

loop_
_space_group_symop_operation_xyz
'x, y, z'
'-x+1/2, -y, z+1/2'
'-x, y+1/2, -z+1/2'
'x+1/2, -y+1/2, -z'

loop_
_atom_site_label
_atom_site_type_symbol
_atom_site_fract_x
_atom_site_fract_y
_atom_site_fract_z
_atom_site_U_iso_or_equiv
_atom_site_adp_type
_atom_site_occupancy
_atom_site_site_symmetry_order
_atom_site_calc_flag
_atom_site_refinement_flags_posn
_atom_site_refinement_flags_adp
_atom_site_refinement_flags_occupancy
_atom_site_disorder_assembly
_atom_site_disorder_group
Cl3 Cl 1.17740(18) 0.22178(12) 0.40846(3) 0.0503(3) Uani 1 1 d . . . . .
Cl1 Cl 0.6853(3) 0.4756(2) 0.22712(4) 0.0856(6) Uani 1 1 d . . . . .
Cl4 Cl 1.2312(3) 0.02182(18) 0.36183(7) 0.1037(8) Uani 1 1 d . . . . .
Cl2 Cl 0.4209(3) 0.4599(4) 0.27937(7) 0.1353(13) Uani 1 1 d . . . . .
N1 N 0.7985(4) 0.5370(3) 0.36679(8) 0.0260(7) Uani 1 1 d . . . . .
N2 N 0.6299(4) 0.2405(3) 0.40429(8) 0.0279(7) Uani 1 1 d . . . . .
C34 C 0.6588(5) 0.3176(4) 0.43178(10) 0.0259(8) Uani 1 1 d . . . . .
C33 C 0.7344(5) 0.2506(4) 0.45920(10) 0.0258(8) Uani 1 1 d . . . . .
C17 C 0.5506(5) 0.5165(4) 0.40798(10) 0.0253(8) Uani 1 1 d . . . . .
C15 C 0.5653(6) 0.6597(4) 0.35981(10) 0.0271(9) Uani 1 1 d . . . . .
C16 C 0.6363(5) 0.5638(4) 0.37976(10) 0.0264(8) Uani 1 1 d . . . . .
C26 C 0.6761(5) 0.4945(4) 0.46682(10) 0.0264(8) Uani 1 1 d . . . . .
C9 C 0.8348(6) 0.6170(4) 0.34027(10) 0.0284(8) Uani 1 1 d . . . . .
C24 C 0.2747(5) 0.5086(4) 0.44004(10) 0.0292(9) Uani 1 1 d . . . . .
H24 H 0.319584 0.446361 0.453970 0.035 Uiso 1 1 calc R U . . .
C25 C 0.6295(5) 0.4393(4) 0.43479(10) 0.0246(8) Uani 1 1 d . . . . .
C35 C 0.6805(6) 0.1258(4) 0.41363(10) 0.0291(9) Uani 1 1 d . . . . .
C36 C 0.7466(6) 0.1281(4) 0.44744(10) 0.0293(9) Uani 1 1 d . . . . .
C32 C 0.7835(5) 0.3033(4) 0.48959(10) 0.0289(9) Uani 1 1 d . . . . .
H32 H 0.835209 0.257638 0.507362 0.035 Uiso 1 1 calc R U . . .
C14 C 0.6962(6) 0.6935(4) 0.33533(10) 0.0316(9) Uani 1 1 d . . . . .
C31 C 0.7553(5) 0.4268(4) 0.49382(10) 0.0285(9) Uani 1 1 d . . . . .
C27 C 0.6510(6) 0.6186(4) 0.47307(11) 0.0304(9) Uani 1 1 d . . . . .
H27 H 0.597358 0.665834 0.455865 0.036 Uiso 1 1 calc R U . . .
C18 C 0.3779(5) 0.5577(4) 0.41329(10) 0.0273(9) Uani 1 1 d . . . . .
C8 C 0.9046(5) 0.4317(4) 0.37322(10) 0.0270(8) Uani 1 1 d . . . . .
H8A H 0.875830 0.398853 0.396158 0.032 Uiso 1 1 calc R U . . .
H8B H 1.026456 0.455887 0.373641 0.032 Uiso 1 1 calc R U . . .
C20 C 0.4046(6) 0.7028(4) 0.36649(11) 0.0314(9) Uani 1 1 d . . . . .
H20 H 0.360100 0.767186 0.353365 0.038 Uiso 1 1 calc R U . . .
C1 C 0.5838(6) 0.2716(4) 0.36878(10) 0.0306(9) Uani 1 1 d . . . . .
H1A H 0.537836 0.353853 0.368432 0.037 Uiso 1 1 calc R U . . .
H1B H 0.491719 0.217466 0.360881 0.037 Uiso 1 1 calc R U . . .
C10 C 0.9849(6) 0.6277(4) 0.32100(11) 0.0351(10) Uani 1 1 d . . . . .
H10 H 1.078155 0.574614 0.324336 0.042 Uiso 1 1 calc R U . . .
C7 C 0.8808(6) 0.3347(4) 0.34634(10) 0.0321(9) Uani 1 1 d . . . . .
C19 C 0.3056(6) 0.6513(4) 0.39294(10) 0.0288(9) Uani 1 1 d . . . . .
C22 C 0.0447(6) 0.6430(4) 0.42633(12) 0.0355(10) Uani 1 1 d . . . . .
H22 H -0.067150 0.671926 0.431086 0.043 Uiso 1 1 calc R U . . .
C28 C 0.7014(7) 0.6715(4) 0.50294(11) 0.0370(10) Uani 1 1 d . . . . .
H28 H 0.679794 0.753905 0.506454 0.044 Uiso 1 1 calc R U . . .
C2 C 0.7325(6) 0.2638(4) 0.34386(10) 0.0321(9) Uani 1 1 d . . . . .
C30 C 0.8107(6) 0.4850(4) 0.52429(10) 0.0354(10) Uani 1 1 d . . . . .
H30 H 0.866031 0.440198 0.541808 0.042 Uiso 1 1 calc R U . . .
C37 C 0.8092(6) 0.0241(4) 0.46221(11) 0.0326(9) Uani 1 1 d . . . . .
H37 H 0.857302 0.025377 0.484668 0.039 Uiso 1 1 calc R U . . .
C23 C 0.1121(6) 0.5495(4) 0.44602(11) 0.0345(10) Uani 1 1 d . . . . .
H23 H 0.044597 0.514183 0.463630 0.041 Uiso 1 1 calc R U . . .
C29 C 0.7857(6) 0.6049(4) 0.52880(11) 0.0379(10) Uani 1 1 d . . . . .
H29 H 0.824667 0.643016 0.549170 0.045 Uiso 1 1 calc R U . . .
C40 C 0.6715(6) 0.0200(4) 0.39499(11) 0.0359(10) Uani 1 1 d . . . . .
H40 H 0.626107 0.018199 0.372314 0.043 Uiso 1 1 calc R U . . .
C38 C 0.8006(7) -0.0816(4) 0.44375(12) 0.0381(10) Uani 1 1 d . . . . .
H38 H 0.842181 -0.153287 0.453708 0.046 Uiso 1 1 calc R U . . .
C13 C 0.7073(7) 0.7843(5) 0.31079(12) 0.0436(12) Uani 1 1 d . . . . .
H13 H 0.614088 0.837345 0.307242 0.052 Uiso 1 1 calc R U . . .
C6 C 1.0151(7) 0.3158(5) 0.32327(12) 0.0420(12) Uani 1 1 d . . . . .
H6 H 1.117138 0.361317 0.325234 0.050 Uiso 1 1 calc R U . . .
C21 C 0.1381(6) 0.6932(4) 0.40036(11) 0.0340(10) Uani 1 1 d . . . . .
H21 H 0.090711 0.756487 0.387198 0.041 Uiso 1 1 calc R U . . .
C5 C 1.0003(9) 0.2302(5) 0.29728(14) 0.0576(16) Uani 1 1 d . . . . .
H5 H 1.092701 0.217965 0.281780 0.069 Uiso 1 1 calc R U . . .
C39 C 0.7316(7) -0.0832(4) 0.41086(13) 0.0409(11) Uani 1 1 d . . . . .
H39 H 0.725225 -0.156760 0.398816 0.049 Uiso 1 1 calc R U . . .
C12 C 0.8554(8) 0.7958(5) 0.29185(13) 0.0491(13) Uani 1 1 d . . . . .
H12 H 0.864056 0.857330 0.275131 0.059 Uiso 1 1 calc R U . . .
C3 C 0.7211(8) 0.1808(4) 0.31734(12) 0.0438(12) Uani 1 1 d . . . . .
H3 H 0.620088 0.134219 0.315083 0.053 Uiso 1 1 calc R U . . .
C11 C 0.9932(7) 0.7182(5) 0.29688(12) 0.0436(12) Uani 1 1 d . . . . .
H11 H 1.094168 0.727787 0.283525 0.052 Uiso 1 1 calc R U . . .
C4 C 0.8552(10) 0.1643(5) 0.29393(13) 0.0583(17) Uani 1 1 d . . . . .
H4 H 0.844885 0.107668 0.275875 0.070 Uiso 1 1 calc R U . . .
C41 C 0.6365(9) 0.4715(8) 0.27111(16) 0.0729(19) Uani 1 1 d . . . . .
H41A H 0.696055 0.402850 0.281711 0.088 Uiso 1 1 calc R U . . .
H41B H 0.680607 0.544986 0.282103 0.088 Uiso 1 1 calc R U . . .
C42 C 1.1038(9) 0.0858(6) 0.39263(18) 0.0678(19) Uani 1 1 d . . . . .
H42A H 1.092703 0.029473 0.412117 0.081 Uiso 1 1 calc R U . . .
H42B H 0.988128 0.097821 0.382822 0.081 Uiso 1 1 calc R U . . .

loop_
_atom_site_aniso_label
_atom_site_aniso_U_11
_atom_site_aniso_U_22
_atom_site_aniso_U_33
_atom_site_aniso_U_23
_atom_site_aniso_U_13
_atom_site_aniso_U_12
Cl3 0.0526(7) 0.0496(7) 0.0486(6) 0.0021(5) -0.0038(6) 0.0050(6)
Cl1 0.0924(13) 0.1069(15) 0.0576(9) -0.0003(9) 0.0023(9) -0.0229(13)
Cl4 0.1000(15) 0.0571(10) 0.154(2) -0.0371(12) 0.0636(15) -0.0151(10)
Cl2 0.0750(13) 0.235(4) 0.0956(16) -0.019(2) 0.0152(12) -0.025(2)
N1 0.0262(16) 0.0256(17) 0.0262(15) 0.0031(13) 0.0019(13) 0.0019(14)
N2 0.0347(18) 0.0250(18) 0.0240(16) -0.0006(14) 0.0001(13) 0.0000(14)
C34 0.030(2) 0.026(2) 0.0217(17) 0.0016(15) 0.0020(16) -0.0023(17)
C33 0.029(2) 0.024(2) 0.0246(18) 0.0029(15) 0.0017(15) 0.0006(16)
C17 0.030(2) 0.0231(19) 0.0224(18) -0.0024(16) 0.0007(15) 0.0017(16)
C15 0.032(2) 0.025(2) 0.0241(18) -0.0016(16) -0.0010(16) 0.0012(17)
C16 0.032(2) 0.023(2) 0.0236(18) -0.0037(15) -0.0004(16) -0.0018(17)
C26 0.0255(18) 0.029(2) 0.0243(18) -0.0001(15) 0.0052(16) -0.0023(17)
C9 0.031(2) 0.030(2) 0.0236(18) -0.0026(16) 0.0009(17) -0.0042(18)
C24 0.030(2) 0.029(2) 0.0280(19) -0.0028(16) 0.0005(16) -0.0008(18)
C25 0.0231(19) 0.025(2) 0.0252(18) -0.0006(15) 0.0046(15) 0.0006(16)
C35 0.034(2) 0.024(2) 0.0292(19) 0.0011(16) 0.0024(18) -0.0036(18)
C36 0.036(2) 0.026(2) 0.0267(19) 0.0019(16) 0.0058(17) -0.0035(18)
C32 0.030(2) 0.034(2) 0.0221(18) 0.0051(16) 0.0008(16) 0.0043(17)
C14 0.041(2) 0.029(2) 0.0251(19) 0.0004(16) 0.0014(18) 0.0022(19)
C31 0.030(2) 0.031(2) 0.0247(19) 0.0014(16) 0.0055(16) 0.0016(17)
C27 0.035(2) 0.029(2) 0.0273(19) -0.0005(16) 0.0027(17) 0.0016(18)
C18 0.032(2) 0.026(2) 0.0231(18) -0.0065(15) 0.0005(16) -0.0027(17)
C8 0.0271(19) 0.030(2) 0.0237(18) 0.0015(16) 0.0028(16) 0.0035(17)
C20 0.037(2) 0.026(2) 0.031(2) 0.0017(17) -0.0050(18) 0.0071(18)
C1 0.036(2) 0.028(2) 0.027(2) -0.0011(17) -0.0075(18) 0.0032(19)
C10 0.038(2) 0.038(3) 0.028(2) 0.0020(19) 0.0038(18) -0.002(2)
C7 0.043(2) 0.032(2) 0.0212(18) 0.0034(17) -0.0001(17) 0.0082(19)
C19 0.029(2) 0.028(2) 0.0290(19) -0.0051(16) -0.0027(17) 0.0027(17)
C22 0.022(2) 0.039(3) 0.046(2) -0.015(2) 0.0006(18) 0.0004(18)
C28 0.047(3) 0.029(2) 0.035(2) -0.0072(18) 0.008(2) -0.001(2)
C2 0.048(3) 0.027(2) 0.0210(18) 0.0010(16) -0.0038(17) 0.0033(19)
C30 0.041(2) 0.042(3) 0.0236(18) -0.0012(18) -0.0024(18) 0.001(2)
C37 0.037(2) 0.031(2) 0.0293(19) 0.0054(17) 0.0026(18) 0.0011(19)
C23 0.029(2) 0.041(3) 0.034(2) -0.0110(19) 0.0057(17) -0.0052(19)
C29 0.044(3) 0.040(3) 0.029(2) -0.0099(19) -0.0001(19) -0.004(2)
C40 0.043(2) 0.030(2) 0.035(2) -0.0038(18) -0.001(2) -0.004(2)
C38 0.048(3) 0.024(2) 0.042(2) 0.0066(18) 0.004(2) 0.004(2)
C13 0.058(3) 0.040(3) 0.032(2) 0.012(2) 0.001(2) 0.008(2)
C6 0.054(3) 0.037(3) 0.035(2) 0.004(2) 0.012(2) 0.010(2)
C21 0.033(2) 0.032(2) 0.037(2) -0.0077(18) -0.0069(18) 0.0047(19)
C5 0.086(5) 0.047(3) 0.040(3) -0.002(2) 0.029(3) 0.009(3)
C39 0.054(3) 0.024(2) 0.045(3) -0.0021(19) 0.001(2) 0.000(2)
C12 0.070(4) 0.044(3) 0.034(2) 0.015(2) 0.011(2) -0.001(3)
C3 0.069(3) 0.035(3) 0.028(2) -0.0039(18) 0.000(2) -0.004(2)
C11 0.051(3) 0.046(3) 0.034(2) 0.005(2) 0.015(2) -0.004(2)
C4 0.095(5) 0.044(3) 0.036(3) -0.012(2) 0.016(3) -0.004(3)
C41 0.069(4) 0.097(6) 0.053(3) 0.001(4) -0.013(3) 0.001(4)
C42 0.067(4) 0.066(4) 0.070(4) -0.012(3) 0.019(3) -0.027(3)

loop_
_atom_type_symbol
_atom_type_description
_atom_type_scat_dispersion_real
_atom_type_scat_dispersion_imag
_atom_type_scat_source
C C 0.0181 0.0091 'International Tables Vol C Tables 4.2.6.8 and 6.1.1.4'
H H 0.0000 0.0000 'International Tables Vol C Tables 4.2.6.8 and 6.1.1.4'
Cl Cl 0.3639 0.7018 'International Tables Vol C Tables 4.2.6.8 and 6.1.1.4'
N N 0.0311 0.0180 'International Tables Vol C Tables 4.2.6.8 and 6.1.1.4'

loop_
_geom_angle_atom_site_label_1
_geom_angle_atom_site_label_2
_geom_angle_atom_site_label_3
_geom_angle
_geom_angle_site_symmetry_1
_geom_angle_site_symmetry_3
_geom_angle_publ_flag
C16 N1 C9 108.2(3) . . ?
C16 N1 C8 128.7(3) . . ?
C9 N1 C8 122.0(3) . . ?
C34 N2 C35 109.1(3) . . ?
C34 N2 C1 127.8(3) . . ?
C35 N2 C1 122.3(3) . . ?
N2 C34 C33 108.2(4) . . ?
C25 C34 N2 130.4(4) . . ?
C25 C34 C33 121.4(4) . . ?
C34 C33 C36 106.8(3) . . ?
C32 C33 C34 121.9(4) . . ?
C32 C33 C36 131.3(4) . . ?
C16 C17 C25 125.1(4) . . ?
C16 C17 C18 116.2(4) . . ?
C18 C17 C25 118.3(3) . . ?
C16 C15 C14 106.1(4) . . ?
C20 C15 C16 121.1(4) . . ?
C20 C15 C14 132.8(4) . . ?
N1 C16 C15 108.4(3) . . ?
C17 C16 N1 129.8(4) . . ?
C17 C16 C15 121.7(4) . . ?
C31 C26 C25 120.9(4) . . ?
C27 C26 C25 122.2(4) . . ?
C27 C26 C31 116.9(4) . . ?
N1 C9 C10 128.4(4) . . ?
C14 C9 N1 109.9(4) . . ?
C14 C9 C10 121.7(4) . . ?
C18 C24 H24 119.4 . . ?
C23 C24 H24 119.4 . . ?
C23 C24 C18 121.2(4) . . ?
C34 C25 C17 125.5(4) . . ?
C34 C25 C26 117.1(4) . . ?
C26 C25 C17 117.4(4) . . ?
N2 C35 C36 109.2(4) . . ?
C40 C35 N2 129.6(4) . . ?
C40 C35 C36 121.2(4) . . ?
C35 C36 C33 106.6(4) . . ?
C37 C36 C33 133.5(4) . . ?
C37 C36 C35 119.9(4) . . ?
C33 C32 H32 120.7 . . ?
C33 C32 C31 118.6(4) . . ?
C31 C32 H32 120.7 . . ?
C9 C14 C15 107.3(4) . . ?
C9 C14 C13 119.6(4) . . ?
C13 C14 C15 133.1(5) . . ?
C32 C31 C26 120.1(4) . . ?
C32 C31 C30 120.1(4) . . ?
C30 C31 C26 119.8(4) . . ?
C26 C27 H27 119.0 . . ?
C28 C27 C26 122.0(4) . . ?
C28 C27 H27 119.0 . . ?
C24 C18 C17 120.6(4) . . ?
C24 C18 C19 117.6(4) . . ?
C19 C18 C17 121.7(4) . . ?
N1 C8 H8A 109.0 . . ?
N1 C8 H8B 109.0 . . ?
N1 C8 C7 113.0(3) . . ?
H8A C8 H8B 107.8 . . ?
C7 C8 H8A 109.0 . . ?
C7 C8 H8B 109.0 . . ?
C15 C20 H20 120.1 . . ?
C15 C20 C19 119.7(4) . . ?
C19 C20 H20 120.1 . . ?
N2 C1 H1A 108.9 . . ?
N2 C1 H1B 108.9 . . ?
N2 C1 C2 113.5(4) . . ?
H1A C1 H1B 107.7 . . ?
C2 C1 H1A 108.9 . . ?
C2 C1 H1B 108.9 . . ?
C9 C10 H10 121.1 . . ?
C11 C10 C9 117.8(5) . . ?
C11 C10 H10 121.1 . . ?
C2 C7 C8 123.5(4) . . ?
C6 C7 C8 117.3(4) . . ?
C6 C7 C2 119.2(4) . . ?
C20 C19 C18 119.1(4) . . ?
C20 C19 C21 121.2(4) . . ?
C21 C19 C18 119.7(4) . . ?
C23 C22 H22 119.6 . . ?
C21 C22 H22 119.6 . . ?
C21 C22 C23 120.8(4) . . ?
C27 C28 H28 119.7 . . ?
C27 C28 C29 120.7(4) . . ?
C29 C28 H28 119.7 . . ?
C7 C2 C1 123.6(4) . . ?
C3 C2 C1 117.6(4) . . ?
C3 C2 C7 118.8(4) . . ?
C31 C30 H30 119.5 . . ?
C29 C30 C31 121.0(4) . . ?
C29 C30 H30 119.5 . . ?
C36 C37 H37 120.4 . . ?
C38 C37 C36 119.1(4) . . ?
C38 C37 H37 120.4 . . ?
C24 C23 C22 120.4(4) . . ?
C24 C23 H23 119.8 . . ?
C22 C23 H23 119.8 . . ?
C28 C29 H29 120.2 . . ?
C30 C29 C28 119.6(4) . . ?
C30 C29 H29 120.2 . . ?
C35 C40 H40 121.3 . . ?
C35 C40 C39 117.4(4) . . ?
C39 C40 H40 121.3 . . ?
C37 C38 H38 119.8 . . ?
C39 C38 C37 120.4(4) . . ?
C39 C38 H38 119.8 . . ?
C14 C13 H13 120.5 . . ?
C12 C13 C14 119.0(5) . . ?
C12 C13 H13 120.5 . . ?
C7 C6 H6 119.8 . . ?
C7 C6 C5 120.4(6) . . ?
C5 C6 H6 119.8 . . ?
C19 C21 H21 119.8 . . ?
C22 C21 C19 120.4(4) . . ?
C22 C21 H21 119.8 . . ?
C6 C5 H5 119.6 . . ?
C4 C5 C6 120.8(5) . . ?
C4 C5 H5 119.6 . . ?
C40 C39 H39 119.1 . . ?
C38 C39 C40 121.9(4) . . ?
C38 C39 H39 119.1 . . ?
C13 C12 H12 119.5 . . ?
C13 C12 C11 120.9(4) . . ?
C11 C12 H12 119.5 . . ?
C2 C3 H3 119.3 . . ?
C2 C3 C4 121.4(5) . . ?
C4 C3 H3 119.3 . . ?
C10 C11 C12 121.0(5) . . ?
C10 C11 H11 119.5 . . ?
C12 C11 H11 119.5 . . ?
C5 C4 C3 119.3(5) . . ?
C5 C4 H4 120.3 . . ?
C3 C4 H4 120.3 . . ?
Cl1 C41 H41A 108.9 . . ?
Cl1 C41 H41B 108.9 . . ?
Cl2 C41 Cl1 113.4(4) . . ?
Cl2 C41 H41A 108.9 . . ?
Cl2 C41 H41B 108.9 . . ?
H41A C41 H41B 107.7 . . ?
Cl3 C42 H42A 108.5 . . ?
Cl3 C42 H42B 108.5 . . ?
Cl4 C42 Cl3 115.0(4) . . ?
Cl4 C42 H42A 108.5 . . ?
Cl4 C42 H42B 108.5 . . ?
H42A C42 H42B 107.5 . . ?

loop_
_geom_bond_atom_site_label_1
_geom_bond_atom_site_label_2
_geom_bond_distance
_geom_bond_site_symmetry_2
_geom_bond_publ_flag
Cl3 C42 1.742(7) . ?
Cl1 C41 1.752(7) . ?
Cl4 C42 1.714(7) . ?
Cl2 C41 1.719(7) . ?
N1 C16 1.396(5) . ?
N1 C9 1.396(5) . ?
N1 C8 1.465(5) . ?
N2 C34 1.393(5) . ?
N2 C35 1.394(6) . ?
N2 C1 1.468(5) . ?
C34 C33 1.431(5) . ?
C34 C25 1.389(6) . ?
C33 C36 1.452(6) . ?
C33 C32 1.375(6) . ?
C17 C16 1.390(6) . ?
C17 C25 1.489(6) . ?
C17 C18 1.440(6) . ?
C15 C16 1.437(6) . ?
C15 C14 1.447(6) . ?
C15 C20 1.370(6) . ?
C26 C25 1.437(5) . ?
C26 C31 1.436(6) . ?
C26 C27 1.427(6) . ?
C9 C14 1.394(6) . ?
C9 C10 1.396(6) . ?
C24 H24 0.9500 . ?
C24 C18 1.426(6) . ?
C24 C23 1.370(6) . ?
C35 C36 1.411(6) . ?
C35 C40 1.392(6) . ?
C36 C37 1.389(6) . ?
C32 H32 0.9500 . ?
C32 C31 1.412(6) . ?
C14 C13 1.398(6) . ?
C31 C30 1.420(6) . ?
C27 H27 0.9500 . ?
C27 C28 1.361(6) . ?
C18 C19 1.430(6) . ?
C8 H8A 0.9900 . ?
C8 H8B 0.9900 . ?
C8 C7 1.519(6) . ?
C20 H20 0.9500 . ?
C20 C19 1.410(6) . ?
C1 H1A 0.9900 . ?
C1 H1B 0.9900 . ?
C1 C2 1.514(6) . ?
C10 H10 0.9500 . ?
C10 C11 1.383(7) . ?
C7 C2 1.409(7) . ?
C7 C6 1.396(7) . ?
C19 C21 1.419(6) . ?
C22 H22 0.9500 . ?
C22 C23 1.402(7) . ?
C22 C21 1.366(7) . ?
C28 H28 0.9500 . ?
C28 C29 1.414(7) . ?
C2 C3 1.392(6) . ?
C30 H30 0.9500 . ?
C30 C29 1.370(7) . ?
C37 H37 0.9500 . ?
C37 C38 1.387(6) . ?
C23 H23 0.9500 . ?
C29 H29 0.9500 . ?
C40 H40 0.9500 . ?
C40 C39 1.393(7) . ?
C38 H38 0.9500 . ?
C38 C39 1.387(7) . ?
C13 H13 0.9500 . ?
C13 C12 1.377(8) . ?
C6 H6 0.9500 . ?
C6 C5 1.398(8) . ?
C21 H21 0.9500 . ?
C5 H5 0.9500 . ?
C5 C4 1.359(10) . ?
C39 H39 0.9500 . ?
C12 H12 0.9500 . ?
C12 C11 1.398(8) . ?
C3 H3 0.9500 . ?
C3 C4 1.399(8) . ?
C11 H11 0.9500 . ?
C4 H4 0.9500 . ?
C41 H41A 0.9900 . ?
C41 H41B 0.9900 . ?
C42 H42A 0.9900 . ?
C42 H42B 0.9900 . ?

loop_
_geom_torsion_atom_site_label_1
_geom_torsion_atom_site_label_2
_geom_torsion_atom_site_label_3
_geom_torsion_atom_site_label_4
_geom_torsion
_geom_torsion_site_symmetry_1
_geom_torsion_site_symmetry_2
_geom_torsion_site_symmetry_3
_geom_torsion_site_symmetry_4
_geom_torsion_publ_flag
N1 C9 C14 C15 -0.4(5) . . . . ?
N1 C9 C14 C13 177.5(4) . . . . ?
N1 C9 C10 C11 -177.2(4) . . . . ?
N1 C8 C7 C2 -72.0(5) . . . . ?
N1 C8 C7 C6 108.4(4) . . . . ?
N2 C34 C33 C36 -1.3(5) . . . . ?
N2 C34 C33 C32 177.7(4) . . . . ?
N2 C34 C25 C17 2.4(7) . . . . ?
N2 C34 C25 C26 -179.0(4) . . . . ?
N2 C35 C36 C33 0.3(5) . . . . ?
N2 C35 C36 C37 -178.6(4) . . . . ?
N2 C35 C40 C39 -179.8(5) . . . . ?
N2 C1 C2 C7 -62.5(5) . . . . ?
N2 C1 C2 C3 116.9(5) . . . . ?
C34 N2 C35 C36 -1.1(5) . . . . ?
C34 N2 C35 C40 178.1(5) . . . . ?
C34 N2 C1 C2 102.5(5) . . . . ?
C34 C33 C36 C35 0.6(5) . . . . ?
C34 C33 C36 C37 179.2(5) . . . . ?
C34 C33 C32 C31 1.1(6) . . . . ?
C33 C34 C25 C17 -179.5(4) . . . . ?
C33 C34 C25 C26 -0.9(6) . . . . ?
C33 C36 C37 C38 179.5(5) . . . . ?
C33 C32 C31 C26 0.3(6) . . . . ?
C33 C32 C31 C30 -177.4(4) . . . . ?
C17 C18 C19 C20 1.4(6) . . . . ?
C17 C18 C19 C21 -176.6(4) . . . . ?
C15 C14 C13 C12 177.6(5) . . . . ?
C15 C20 C19 C18 2.5(6) . . . . ?
C15 C20 C19 C21 -179.5(4) . . . . ?
C16 N1 C9 C14 -1.5(5) . . . . ?
C16 N1 C9 C10 176.7(4) . . . . ?
C16 N1 C8 C7 93.8(5) . . . . ?
C16 C17 C25 C34 -80.9(6) . . . . ?
C16 C17 C25 C26 100.5(5) . . . . ?
C16 C17 C18 C24 175.6(4) . . . . ?
C16 C17 C18 C19 -6.6(6) . . . . ?
C16 C15 C14 C9 2.0(5) . . . . ?
C16 C15 C14 C13 -175.5(5) . . . . ?
C16 C15 C20 C19 -1.1(6) . . . . ?
C26 C31 C30 C29 1.8(7) . . . . ?
C26 C27 C28 C29 1.7(7) . . . . ?
C9 N1 C16 C17 -173.8(4) . . . . ?
C9 N1 C16 C15 2.7(4) . . . . ?
C9 N1 C8 C7 -72.9(5) . . . . ?
C9 C14 C13 C12 0.3(7) . . . . ?
C9 C10 C11 C12 -0.4(7) . . . . ?
C24 C18 C19 C20 179.3(4) . . . . ?
C24 C18 C19 C21 1.3(6) . . . . ?
C25 C34 C33 C36 -179.8(4) . . . . ?
C25 C34 C33 C32 -0.8(6) . . . . ?
C25 C17 C16 N1 11.6(7) . . . . ?
C25 C17 C16 C15 -164.5(4) . . . . ?
C25 C17 C18 C24 -11.4(6) . . . . ?
C25 C17 C18 C19 166.5(4) . . . . ?
C25 C26 C31 C32 -2.0(6) . . . . ?
C25 C26 C31 C30 175.7(4) . . . . ?
C25 C26 C27 C28 -177.4(4) . . . . ?
C35 N2 C34 C33 1.5(5) . . . . ?
C35 N2 C34 C25 179.9(4) . . . . ?
C35 N2 C1 C2 -65.8(5) . . . . ?
C35 C36 C37 C38 -2.1(7) . . . . ?
C35 C40 C39 C38 -1.0(8) . . . . ?
C36 C33 C32 C31 179.9(4) . . . . ?
C36 C35 C40 C39 -0.6(7) . . . . ?
C36 C37 C38 C39 0.5(7) . . . . ?
C32 C33 C36 C35 -178.3(4) . . . . ?
C32 C33 C36 C37 0.3(8) . . . . ?
C32 C31 C30 C29 179.5(4) . . . . ?
C14 C15 C16 N1 -2.9(4) . . . . ?
C14 C15 C16 C17 173.9(4) . . . . ?
C14 C15 C20 C19 -179.0(4) . . . . ?
C14 C9 C10 C11 0.8(7) . . . . ?
C14 C13 C12 C11 0.0(8) . . . . ?
C31 C26 C25 C34 2.3(6) . . . . ?
C31 C26 C25 C17 -179.0(4) . . . . ?
C31 C26 C27 C28 0.9(6) . . . . ?
C31 C30 C29 C28 0.8(7) . . . . ?
C27 C26 C25 C34 -179.5(4) . . . . ?
C27 C26 C25 C17 -0.8(6) . . . . ?
C27 C26 C31 C32 179.6(4) . . . . ?
C27 C26 C31 C30 -2.6(6) . . . . ?
C27 C28 C29 C30 -2.6(8) . . . . ?
C18 C17 C16 N1 -175.9(4) . . . . ?
C18 C17 C16 C15 8.0(6) . . . . ?
C18 C17 C25 C34 106.7(5) . . . . ?
C18 C17 C25 C26 -71.9(5) . . . . ?
C18 C24 C23 C22 -1.5(6) . . . . ?
C18 C19 C21 C22 -1.3(6) . . . . ?
C8 N1 C16 C17 18.1(7) . . . . ?
C8 N1 C16 C15 -165.4(4) . . . . ?
C8 N1 C9 C14 167.6(4) . . . . ?
C8 N1 C9 C10 -14.3(7) . . . . ?
C8 C7 C2 C1 -3.3(6) . . . . ?
C8 C7 C2 C3 177.4(4) . . . . ?
C8 C7 C6 C5 -178.3(5) . . . . ?
C20 C15 C16 N1 178.7(4) . . . . ?
C20 C15 C16 C17 -4.5(6) . . . . ?
C20 C15 C14 C9 -179.9(5) . . . . ?
C20 C15 C14 C13 2.6(9) . . . . ?
C20 C19 C21 C22 -179.3(4) . . . . ?
C1 N2 C34 C33 -168.1(4) . . . . ?
C1 N2 C34 C25 10.3(7) . . . . ?
C1 N2 C35 C36 169.1(4) . . . . ?
C1 N2 C35 C40 -11.6(7) . . . . ?
C1 C2 C3 C4 -177.5(5) . . . . ?
C10 C9 C14 C15 -178.7(4) . . . . ?
C10 C9 C14 C13 -0.7(7) . . . . ?
C7 C2 C3 C4 1.8(7) . . . . ?
C7 C6 C5 C4 0.2(9) . . . . ?
C2 C7 C6 C5 2.1(7) . . . . ?
C2 C3 C4 C5 0.5(9) . . . . ?
C37 C38 C39 C40 1.0(8) . . . . ?
C23 C24 C18 C17 178.0(4) . . . . ?
C23 C24 C18 C19 0.1(6) . . . . ?
C23 C22 C21 C19 -0.1(7) . . . . ?
C40 C35 C36 C33 -179.0(4) . . . . ?
C40 C35 C36 C37 2.1(7) . . . . ?
C13 C12 C11 C10 0.0(9) . . . . ?
C6 C7 C2 C1 176.2(4) . . . . ?
C6 C7 C2 C3 -3.1(6) . . . . ?
C6 C5 C4 C3 -1.5(9) . . . . ?
C21 C22 C23 C24 1.5(7) . . . . ?

loop_
_twin_individual_id
_twin_individual_mass_fraction_refined
1 0.85(3)
2 0.15(3)
